data_4133069
loop_
_publ_author_name
'Gordon, Jesse B.'
'McGale, Jeremy P.'
'Prendergast, Joshua R.'
'Shirani-Sarmazeh, Zahra'
'Siegler, Maxime A.'
'Jameson, Guy N. L.'
'Goldberg, David P.'

_publ_section_title
;
 Structures, Spectroscopic Properties, and Dioxygen Reactivity of
 5-&#x00A0;and 6-Coordinate Nonheme Iron(II) Complexes: A Combined
 Enzyme/Model Study of Thiol Dioxygenases.
;
_journal_issue 44
_journal_name_full 'Journal of the American Chemical Society'
_journal_page_first 14807
_journal_page_last 14822
_journal_paper_doi 10.1021/jacs.8b08349
_journal_volume 140
_journal_year 2018
_chemical_formula_moiety 'C32 H52 F6 Fe2 N8 O5 S2, 2(C F3 O3 S), 2(C2 H3 N)'
_chemical_formula_sum 'C38 H58 F12 Fe2 N10 O11 S4'
_chemical_formula_weight 1298.88
_space_group_crystal_system orthorhombic
_space_group_IT_number 60
_space_group_name_Hall '-P 2n 2ab'
_space_group_name_H-M_alt 'P b c n'
_atom_sites_solution_hydrogens mixed
_atom_sites_solution_primary direct
_atom_sites_solution_secondary difmap
_audit_creation_method SHELXL-2018/3
_cell_angle_alpha 90
_cell_angle_beta 90
_cell_angle_gamma 90
_cell_formula_units_Z 4
_cell_length_a 16.8056(3)
_cell_length_b 12.9548(2)
_cell_length_c 25.2410(5)
_cell_measurement_reflns_used 38980
_cell_measurement_temperature 110(2)
_cell_measurement_theta_max 27.91
_cell_measurement_theta_min 2.44
_cell_volume 5495.30(17)
_computing_cell_refinement 'CrysAlisPro 1.171.39.29c (Rigaku OD, 2017)'
_computing_data_collection 'CrysAlisPro 1.171.39.29c (Rigaku OD, 2017)'
_computing_data_reduction 'CrysAlisPro 1.171.39.29c (Rigaku OD, 2017)'
_computing_molecular_graphics 'SHELXTL v6.10 (Sheldrick, 2008)'
_computing_publication_material 'SHELXTL v6.10 (Sheldrick, 2008)'
_computing_structure_refinement 'SHELXL-2018/3 (Sheldrick, 2018)'
_computing_structure_solution 'SHELXS-2018/3 (Sheldrick, 2018)'
_diffrn_ambient_temperature 110(2)
_diffrn_measured_fraction_theta_full 0.999
_diffrn_measured_fraction_theta_max 1.000
_diffrn_measurement_device_type 'SuperNova, Dual, Cu at zero, Atlas'
_diffrn_measurement_method '\w scans'
_diffrn_radiation_monochromator mirror
_diffrn_radiation_source 'SuperNova (Mo) X-ray Source'
_diffrn_radiation_type MoK\a
_diffrn_radiation_wavelength 0.71073
_diffrn_reflns_av_R_equivalents 0.0365
_diffrn_reflns_av_unetI/netI 0.0160
_diffrn_reflns_Laue_measured_fraction_full 0.999
_diffrn_reflns_Laue_measured_fraction_max 1.000
_diffrn_reflns_limit_h_max 21
_diffrn_reflns_limit_h_min -21
_diffrn_reflns_limit_k_max 16
_diffrn_reflns_limit_k_min -16
_diffrn_reflns_limit_l_max 32
_diffrn_reflns_limit_l_min -24
_diffrn_reflns_number 80374
_diffrn_reflns_point_group_measured_fraction_full 0.999
_diffrn_reflns_point_group_measured_fraction_max 1.000
_diffrn_reflns_theta_full 25.242
_diffrn_reflns_theta_max 27.500
_diffrn_reflns_theta_min 2.143
_exptl_absorpt_coefficient_mu 0.783
_exptl_absorpt_correction_T_max 1.000
_exptl_absorpt_correction_T_min 0.536
_exptl_absorpt_correction_type gaussian
_exptl_absorpt_process_details
;
CrysAlisPro 1.171.39.29c (Rigaku Oxford Diffraction, 2017)
Numerical absorption correction based on gaussian integration over
			a multifaceted crystal model
Empirical absorption correction using spherical harmonics,
 implemented in SCALE3 ABSPACK scaling algorithm.
;
_exptl_crystal_colour brown
_exptl_crystal_density_diffrn 1.570
_exptl_crystal_description block
_exptl_crystal_F_000 2672
_exptl_crystal_size_max 0.36
_exptl_crystal_size_mid 0.30
_exptl_crystal_size_min 0.25
_refine_diff_density_max 0.509
_refine_diff_density_min -0.318
_refine_diff_density_rms 0.056
_refine_ls_extinction_method none
_refine_ls_goodness_of_fit_ref 1.029
_refine_ls_hydrogen_treatment mixed
_refine_ls_matrix_type full
_refine_ls_number_parameters 417
_refine_ls_number_reflns 6312
_refine_ls_number_restraints 363
_refine_ls_restrained_S_all 1.028
_refine_ls_R_factor_all 0.0352
_refine_ls_R_factor_gt 0.0301
_refine_ls_shift/su_max 0.001
_refine_ls_shift/su_mean 0.000
_refine_ls_structure_factor_coef Fsqd
_refine_ls_weighting_details 'w=1/[\s^2^(Fo^2^)+(0.0291P)^2^+5.7568P] where P=(Fo^2^+2Fc^2^)/3'
_refine_ls_weighting_scheme calc
_refine_ls_wR_factor_gt 0.0715
_refine_ls_wR_factor_ref 0.0746
_reflns_Friedel_coverage 0.000
_reflns_number_gt 5597
_reflns_number_total 6312
_reflns_threshold_expression 'I > 2\s(I)'
_cod_data_source_file ja8b08349_si_006.cif
_cod_data_source_block 5
_cod_database_code 4133069
_shelx_shelxl_version_number 2018/3
_shelx_space_group_comment
;
The symmetry employed for this shelxl refinement is uniquely defined
by the following loop, which should always be used as a source of
symmetry information in preference to the above space-group names.
They are only intended as comments.
;
_oxdiff_exptl_absorpt_empirical_full_min 0.882
_oxdiff_exptl_absorpt_empirical_full_max 1.148
_oxdiff_exptl_absorpt_empirical_details
;
Empirical correction (ABSPACK) includes:
- Absorption correction using spherical harmonics
- Frame scaling
;

loop_
_space_group_symop_operation_xyz
'x, y, z'
'-x+1/2, -y+1/2, z+1/2'
'-x, y, -z+1/2'
'x+1/2, -y+1/2, -z'
'-x, -y, -z'
'x-1/2, y-1/2, -z-1/2'
'x, -y, z-1/2'
'-x-1/2, y-1/2, z'

loop_
_atom_site_label
_atom_site_type_symbol
_atom_site_fract_x
_atom_site_fract_y
_atom_site_fract_z
_atom_site_U_iso_or_equiv
_atom_site_adp_type
_atom_site_occupancy
_atom_site_site_symmetry_order
_atom_site_calc_flag
_atom_site_refinement_flags_posn
_atom_site_refinement_flags_adp
_atom_site_refinement_flags_occupancy
_atom_site_disorder_assembly
_atom_site_disorder_group
Fe1 Fe 0.03849(2) 0.93777(2) 0.30864(2) 0.01226(6) Uani 1 1 d . . . . .
S1 S -0.12593(2) 0.81286(3) 0.28666(2) 0.01611(9) Uani 1 1 d . . . . .
C1 C 0.18408(10) 1.06669(13) 0.27706(7) 0.0205(3) Uani 1 1 d . . . . .
H1A H 0.149400 1.115711 0.258582 0.031 Uiso 1 1 calc R U . . .
H1B H 0.193946 1.006858 0.254228 0.031 Uiso 1 1 calc R U . . .
H1C H 0.234735 1.100282 0.285583 0.031 Uiso 1 1 calc R U . . .
C2 C -0.09682(10) 1.06791(14) 0.35509(7) 0.0218(3) Uani 1 1 d . . . . .
H2A H -0.116247 1.122698 0.378524 0.033 Uiso 1 1 calc R U . . .
H2B H -0.127122 1.004513 0.361553 0.033 Uiso 1 1 calc R U . . .
H2C H -0.103604 1.089122 0.318092 0.033 Uiso 1 1 calc R U . . .
C3 C 0.08478(13) 0.75548(14) 0.38557(7) 0.0296(4) Uani 1 1 d . . . . .
H3A H 0.093322 0.729165 0.421523 0.044 Uiso 1 1 calc R U . . .
H3B H 0.129379 0.734811 0.362913 0.044 Uiso 1 1 calc R U . . .
H3C H 0.035187 0.726976 0.371320 0.044 Uiso 1 1 calc R U . . .
C4 C 0.12294(10) 1.12519(13) 0.35881(7) 0.0198(3) Uani 1 1 d . . . . .
H4A H 0.152426 1.186313 0.345812 0.024 Uiso 1 1 calc R U . . .
H4B H 0.137741 1.113661 0.396312 0.024 Uiso 1 1 calc R U . . .
C5 C 0.03417(10) 1.14471(12) 0.35477(7) 0.0189(3) Uani 1 1 d . . . . .
H5A H 0.018625 1.198845 0.380444 0.023 Uiso 1 1 calc R U . . .
H5B H 0.021179 1.169845 0.318749 0.023 Uiso 1 1 calc R U . . .
C6 C -0.00111(11) 1.01405(14) 0.42197(6) 0.0225(4) Uani 1 1 d . . . . .
H6A H -0.049929 1.029952 0.442345 0.027 Uiso 1 1 calc R U . . .
H6B H 0.043705 1.052024 0.438354 0.027 Uiso 1 1 calc R U . . .
C7 C 0.01521(12) 0.89923(14) 0.42440(7) 0.0245(4) Uani 1 1 d . . . . .
H7A H 0.030951 0.880108 0.460895 0.029 Uiso 1 1 calc R U . . .
H7B H -0.033982 0.860940 0.415488 0.029 Uiso 1 1 calc R U . . .
C8 C 0.15795(11) 0.91419(14) 0.40298(7) 0.0254(4) Uani 1 1 d . . . . .
H8A H 0.191874 0.859160 0.418156 0.030 Uiso 1 1 calc R U . . .
H8B H 0.149443 0.967174 0.430673 0.030 Uiso 1 1 calc R U . . .
C9 C 0.19997(10) 0.96260(14) 0.35608(7) 0.0227(4) Uani 1 1 d . . . . .
H9A H 0.246549 1.002438 0.368669 0.027 Uiso 1 1 calc R U . . .
H9B H 0.219411 0.907625 0.332111 0.027 Uiso 1 1 calc R U . . .
C10 C -0.12747(9) 0.67448(12) 0.28629(6) 0.0160(3) Uani 1 1 d . . . . .
C11 C -0.09761(10) 0.62188(13) 0.24247(7) 0.0197(3) Uani 1 1 d . . . . .
H11 H -0.074315 0.659808 0.214242 0.024 Uiso 1 1 calc R U . . .
C12 C -0.10126(10) 0.51543(13) 0.23932(7) 0.0216(3) Uani 1 1 d . . . . .
H12 H -0.080732 0.479559 0.209477 0.026 Uiso 1 1 calc R U . . .
C13 C -0.13605(9) 0.46266(13) 0.28141(7) 0.0194(3) Uani 1 1 d . . . . .
C14 C -0.16561(10) 0.51253(13) 0.32532(7) 0.0193(3) Uani 1 1 d . . . . .
H14 H -0.188953 0.473589 0.353164 0.023 Uiso 1 1 calc R U . . .
C15 C -0.16154(10) 0.62132(13) 0.32934(6) 0.0176(3) Uani 1 1 d . . . . .
C16 C -0.14347(11) 0.34744(13) 0.27746(8) 0.0247(4) Uani 0.925(5) 1 d D U P A 1
F1 F -0.19729(9) 0.31956(11) 0.23991(9) 0.0338(4) Uani 0.925(5) 1 d D U P A 1
F2 F -0.16821(14) 0.30225(10) 0.32190(6) 0.0384(5) Uani 0.925(5) 1 d D U P A 1
F3 F -0.07558(8) 0.30140(12) 0.26340(9) 0.0390(5) Uani 0.925(5) 1 d D U P A 1
C16' C -0.14347(11) 0.34744(13) 0.27746(8) 0.0247(4) Uani 0.075(5) 1 d D U P A 2
F1' F -0.2078(9) 0.3107(16) 0.2624(10) 0.0338(4) Uani 0.075(5) 1 d D U P A 2
F2' F -0.1245(16) 0.3056(13) 0.3246(6) 0.0384(5) Uani 0.075(5) 1 d D U P A 2
F3' F -0.0854(12) 0.3177(18) 0.2436(9) 0.0390(5) Uani 0.075(5) 1 d D U P A 2
N1 N 0.14511(8) 1.03235(10) 0.32648(5) 0.0166(3) Uani 1 1 d . . . . .
N2 N -0.01138(8) 1.04883(10) 0.36580(5) 0.0166(3) Uani 1 1 d . . . . .
N3 N 0.07944(9) 0.86932(11) 0.38700(6) 0.0212(3) Uani 1 1 d . . . . .
N4 N -0.18827(11) 0.66814(12) 0.37406(6) 0.0277(4) Uani 1 1 d D . . . .
H4C H -0.1900(14) 0.7339(15) 0.3774(9) 0.033 Uiso 1 1 d D U . . .
H4D H -0.2114(13) 0.6313(17) 0.3961(8) 0.033 Uiso 1 1 d D U . . .
O1 O 0.000000 1.00074(11) 0.250000 0.0124(3) Uani 1 2 d S T P . .
O2 O -0.05023(7) 0.83575(9) 0.31844(4) 0.0206(3) Uani 1 1 d . . . . .
O3 O -0.11083(7) 0.83600(9) 0.22805(4) 0.0191(2) Uani 1 1 d . . . . .
C17 C 0.2993(2) 0.8675(3) 0.00738(15) 0.0348(8) Uani 0.785(6) 1 d D U P B 1
F4 F 0.2913(2) 0.7654(2) 0.00541(16) 0.0505(9) Uani 0.785(6) 1 d D U P B 1
F5 F 0.3095(2) 0.9023(2) -0.04225(12) 0.0656(10) Uani 0.785(6) 1 d D U P B 1
F6 F 0.36530(16) 0.8881(3) 0.03382(18) 0.0680(10) Uani 0.785(6) 1 d D U P B 1
S2 S 0.21232(10) 0.92912(12) 0.03745(6) 0.0150(2) Uani 0.785(6) 1 d D U P B 1
O4 O 0.2091(4) 0.8832(4) 0.08934(14) 0.0231(7) Uani 0.785(6) 1 d D U P B 1
O5 O 0.14889(18) 0.90031(18) 0.00178(9) 0.0302(5) Uani 0.785(6) 1 d D U P B 1
O6 O 0.2322(2) 1.0374(2) 0.0364(2) 0.0235(6) Uani 0.785(6) 1 d D U P B 1
C17' C 0.3260(8) 0.8656(9) 0.0240(5) 0.032(2) Uani 0.215(6) 1 d D U P B 2
F4' F 0.3211(8) 0.7656(9) 0.0173(6) 0.051(3) Uani 0.215(6) 1 d D U P B 2
F5' F 0.3530(7) 0.9051(6) -0.0210(4) 0.048(2) Uani 0.215(6) 1 d D U P B 2
F6' F 0.3726(6) 0.8847(10) 0.0627(4) 0.060(3) Uani 0.215(6) 1 d D U P B 2
S2' S 0.2278(3) 0.9197(5) 0.0343(3) 0.0150(2) Uani 0.215(6) 1 d D U P B 2
O4' O 0.2016(15) 0.8706(17) 0.0833(6) 0.0231(7) Uani 0.215(6) 1 d D U P B 2
O5' O 0.1793(6) 0.8907(8) -0.0089(4) 0.0302(5) Uani 0.215(6) 1 d D U P B 2
O6' O 0.2469(11) 1.0272(10) 0.0413(8) 0.0235(6) Uani 0.215(6) 1 d D U P B 2
C1S C 0.41073(17) 1.1496(2) -0.00421(10) 0.0499(6) Uani 1 1 d . . . . .
H1S1 H 0.464291 1.126975 0.005805 0.075 Uiso 1 1 calc R U . . .
H1S2 H 0.371205 1.111306 0.016483 0.075 Uiso 1 1 calc R U . . .
H1S3 H 0.405166 1.223647 0.002915 0.075 Uiso 1 1 calc R U . . .
C2S C 0.39815(16) 1.1303(2) -0.06027(12) 0.0522(7) Uani 1 1 d . . . . .
N1S N 0.3888(2) 1.1158(2) -0.10412(11) 0.0913(11) Uani 1 1 d . . . . .

loop_
_atom_site_aniso_label
_atom_site_aniso_U_11
_atom_site_aniso_U_22
_atom_site_aniso_U_33
_atom_site_aniso_U_23
_atom_site_aniso_U_13
_atom_site_aniso_U_12
Fe1 0.01632(11) 0.00960(11) 0.01087(11) 0.00011(8) -0.00238(8) -0.00105(8)
S1 0.01852(19) 0.01112(18) 0.01870(19) 0.00226(14) -0.00180(14) -0.00313(14)
C1 0.0180(8) 0.0201(8) 0.0235(8) -0.0015(7) 0.0016(6) -0.0024(6)
C2 0.0207(8) 0.0239(9) 0.0209(8) -0.0024(7) 0.0029(6) 0.0001(7)
C3 0.0483(12) 0.0168(8) 0.0238(9) 0.0053(7) -0.0123(8) 0.0012(8)
C4 0.0230(8) 0.0157(8) 0.0208(8) -0.0054(6) -0.0025(6) -0.0035(6)
C5 0.0237(8) 0.0127(7) 0.0202(8) -0.0036(6) 0.0005(6) -0.0014(6)
C6 0.0296(9) 0.0248(9) 0.0130(8) -0.0017(7) -0.0001(7) -0.0035(7)
C7 0.0366(10) 0.0248(9) 0.0122(8) 0.0039(7) -0.0029(7) -0.0047(8)
C8 0.0311(9) 0.0227(9) 0.0223(9) 0.0008(7) -0.0126(7) 0.0022(7)
C9 0.0211(8) 0.0235(9) 0.0236(9) -0.0019(7) -0.0100(7) 0.0024(7)
C10 0.0137(7) 0.0118(7) 0.0223(8) 0.0019(6) -0.0030(6) -0.0019(6)
C11 0.0171(8) 0.0174(8) 0.0246(9) 0.0035(7) 0.0040(6) -0.0015(6)
C12 0.0184(8) 0.0181(8) 0.0283(9) -0.0014(7) 0.0049(7) 0.0014(6)
C13 0.0156(7) 0.0129(7) 0.0298(9) 0.0021(7) -0.0010(6) 0.0008(6)
C14 0.0205(8) 0.0144(8) 0.0232(8) 0.0052(6) 0.0004(6) -0.0009(6)
C15 0.0187(8) 0.0159(8) 0.0183(8) 0.0025(6) -0.0029(6) -0.0014(6)
C16 0.0220(8) 0.0141(8) 0.0381(10) 0.0018(7) 0.0055(7) 0.0022(6)
F1 0.0343(7) 0.0172(6) 0.0500(11) -0.0040(7) -0.0065(7) -0.0032(5)
F2 0.0537(13) 0.0145(5) 0.0470(8) 0.0075(5) 0.0150(7) -0.0015(6)
F3 0.0223(6) 0.0162(7) 0.0785(13) 0.0026(7) 0.0114(7) 0.0078(5)
C16' 0.0220(8) 0.0141(8) 0.0381(10) 0.0018(7) 0.0055(7) 0.0022(6)
F1' 0.0343(7) 0.0172(6) 0.0500(11) -0.0040(7) -0.0065(7) -0.0032(5)
F2' 0.0537(13) 0.0145(5) 0.0470(8) 0.0075(5) 0.0150(7) -0.0015(6)
F3' 0.0223(6) 0.0162(7) 0.0785(13) 0.0026(7) 0.0114(7) 0.0078(5)
N1 0.0174(6) 0.0147(6) 0.0176(7) -0.0019(5) -0.0034(5) 0.0003(5)
N2 0.0202(6) 0.0159(6) 0.0136(6) 0.0002(5) -0.0003(5) -0.0028(5)
N3 0.0307(8) 0.0154(7) 0.0175(7) 0.0015(5) -0.0069(6) -0.0003(6)
N4 0.0479(10) 0.0148(7) 0.0203(8) 0.0022(6) 0.0072(7) -0.0013(7)
O1 0.0157(7) 0.0096(7) 0.0120(7) 0.000 -0.0008(6) 0.000
O2 0.0271(6) 0.0187(6) 0.0159(6) 0.0047(5) -0.0064(5) -0.0113(5)
O3 0.0246(6) 0.0153(5) 0.0174(6) 0.0041(4) -0.0056(5) -0.0066(5)
C17 0.0367(17) 0.0254(13) 0.0421(19) 0.0053(13) 0.0161(14) 0.0114(13)
F4 0.075(2) 0.0209(10) 0.0559(19) -0.0024(10) 0.0258(16) 0.0186(13)
F5 0.091(2) 0.0542(13) 0.0516(15) 0.0195(12) 0.0511(15) 0.0332(15)
F6 0.0227(11) 0.0669(16) 0.114(3) 0.013(2) 0.0040(18) 0.0104(10)
S2 0.0182(6) 0.0133(4) 0.0136(3) -0.0011(2) 0.0034(4) 0.0040(4)
O4 0.0360(15) 0.0189(16) 0.0143(11) 0.0006(10) 0.0009(11) -0.0001(10)
O5 0.0308(14) 0.0336(9) 0.0261(10) 0.0035(8) -0.0075(9) -0.0051(10)
O6 0.0341(18) 0.0130(9) 0.0234(13) 0.0008(8) -0.0008(11) 0.0034(9)
C17' 0.034(5) 0.029(4) 0.032(4) -0.005(4) 0.017(4) 0.004(4)
F4' 0.062(6) 0.037(4) 0.053(6) 0.000(4) 0.022(5) 0.010(4)
F5' 0.071(5) 0.026(3) 0.047(5) -0.002(3) 0.039(4) 0.002(4)
F6' 0.032(4) 0.086(6) 0.063(6) -0.026(5) 0.000(4) 0.018(4)
S2' 0.0182(6) 0.0133(4) 0.0136(3) -0.0011(2) 0.0034(4) 0.0040(4)
O4' 0.0360(15) 0.0189(16) 0.0143(11) 0.0006(10) 0.0009(11) -0.0001(10)
O5' 0.0308(14) 0.0336(9) 0.0261(10) 0.0035(8) -0.0075(9) -0.0051(10)
O6' 0.0341(18) 0.0130(9) 0.0234(13) 0.0008(8) -0.0008(11) 0.0034(9)
C1S 0.0572(15) 0.0383(13) 0.0542(15) -0.0022(11) 0.0098(12) -0.0048(11)
C2S 0.0564(16) 0.0385(13) 0.0617(17) 0.0124(12) -0.0033(13) -0.0238(12)
N1S 0.136(3) 0.080(2) 0.0571(16) 0.0175(14) -0.0235(17) -0.068(2)

loop_
_atom_type_symbol
_atom_type_description
_atom_type_scat_dispersion_real
_atom_type_scat_dispersion_imag
_atom_type_scat_source
C C 0.0033 0.0016 'International Tables Vol C Tables 4.2.6.8 and 6.1.1.4'
H H 0.0000 0.0000 'International Tables Vol C Tables 4.2.6.8 and 6.1.1.4'
N N 0.0061 0.0033 'International Tables Vol C Tables 4.2.6.8 and 6.1.1.4'
O O 0.0106 0.0060 'International Tables Vol C Tables 4.2.6.8 and 6.1.1.4'
F F 0.0171 0.0103 'International Tables Vol C Tables 4.2.6.8 and 6.1.1.4'
S S 0.1246 0.1234 'International Tables Vol C Tables 4.2.6.8 and 6.1.1.4'
Fe Fe 0.3463 0.8444 'International Tables Vol C Tables 4.2.6.8 and 6.1.1.4'

loop_
_geom_angle_atom_site_label_1
_geom_angle_atom_site_label_2
_geom_angle_atom_site_label_3
_geom_angle
_geom_angle_site_symmetry_1
_geom_angle_site_symmetry_3
O1 Fe1 O2 97.59(4) . .
O1 Fe1 O3 97.72(4) . 3
O2 Fe1 O3 94.23(5) . 3
O1 Fe1 N2 96.04(5) . .
O2 Fe1 N2 93.82(5) . .
O3 Fe1 N2 162.98(5) 3 .
O1 Fe1 N1 101.89(5) . .
O2 Fe1 N1 159.89(5) . .
O3 Fe1 N1 88.13(5) 3 .
N2 Fe1 N1 79.25(5) . .
O1 Fe1 N3 174.44(5) . .
O2 Fe1 N3 82.00(5) . .
O3 Fe1 N3 87.83(5) 3 .
N2 Fe1 N3 78.47(5) . .
N1 Fe1 N3 78.12(5) . .
O3 S1 O2 109.28(7) . .
O3 S1 C10 101.14(7) . .
O2 S1 C10 102.01(7) . .
N1 C1 H1A 109.5 . .
N1 C1 H1B 109.5 . .
H1A C1 H1B 109.5 . .
N1 C1 H1C 109.5 . .
H1A C1 H1C 109.5 . .
H1B C1 H1C 109.5 . .
N2 C2 H2A 109.5 . .
N2 C2 H2B 109.5 . .
H2A C2 H2B 109.5 . .
N2 C2 H2C 109.5 . .
H2A C2 H2C 109.5 . .
H2B C2 H2C 109.5 . .
N3 C3 H3A 109.5 . .
N3 C3 H3B 109.5 . .
H3A C3 H3B 109.5 . .
N3 C3 H3C 109.5 . .
H3A C3 H3C 109.5 . .
H3B C3 H3C 109.5 . .
N1 C4 C5 109.95(13) . .
N1 C4 H4A 109.7 . .
C5 C4 H4A 109.7 . .
N1 C4 H4B 109.7 . .
C5 C4 H4B 109.7 . .
H4A C4 H4B 108.2 . .
N2 C5 C4 110.79(13) . .
N2 C5 H5A 109.5 . .
C4 C5 H5A 109.5 . .
N2 C5 H5B 109.5 . .
C4 C5 H5B 109.5 . .
H5A C5 H5B 108.1 . .
N2 C6 C7 110.78(13) . .
N2 C6 H6A 109.5 . .
C7 C6 H6A 109.5 . .
N2 C6 H6B 109.5 . .
C7 C6 H6B 109.5 . .
H6A C6 H6B 108.1 . .
N3 C7 C6 111.24(14) . .
N3 C7 H7A 109.4 . .
C6 C7 H7A 109.4 . .
N3 C7 H7B 109.4 . .
C6 C7 H7B 109.4 . .
H7A C7 H7B 108.0 . .
N3 C8 C9 111.17(14) . .
N3 C8 H8A 109.4 . .
C9 C8 H8A 109.4 . .
N3 C8 H8B 109.4 . .
C9 C8 H8B 109.4 . .
H8A C8 H8B 108.0 . .
N1 C9 C8 110.74(14) . .
N1 C9 H9A 109.5 . .
C8 C9 H9A 109.5 . .
N1 C9 H9B 109.5 . .
C8 C9 H9B 109.5 . .
H9A C9 H9B 108.1 . .
C11 C10 C15 121.34(15) . .
C11 C10 S1 119.22(12) . .
C15 C10 S1 119.40(12) . .
C12 C11 C10 121.18(15) . .
C12 C11 H11 119.4 . .
C10 C11 H11 119.4 . .
C11 C12 C13 117.68(16) . .
C11 C12 H12 121.2 . .
C13 C12 H12 121.2 . .
C14 C13 C12 122.40(16) . .
C14 C13 C16' 119.37(15) . .
C12 C13 C16' 118.20(16) . .
C14 C13 C16 119.37(15) . .
C12 C13 C16 118.20(16) . .
C13 C14 C15 120.55(15) . .
C13 C14 H14 119.7 . .
C15 C14 H14 119.7 . .
N4 C15 C10 123.89(15) . .
N4 C15 C14 119.26(15) . .
C10 C15 C14 116.84(15) . .
F2 C16 F3 107.10(16) . .
F2 C16 F1 105.24(15) . .
F3 C16 F1 105.35(16) . .
F2 C16 C13 114.03(16) . .
F3 C16 C13 113.00(15) . .
F1 C16 C13 111.45(15) . .
F1' C16' F2' 108.8(12) . .
F1' C16' F3' 109.0(14) . .
F2' C16' F3' 105.8(12) . .
F1' C16' C13 118.3(10) . .
F2' C16' C13 108.8(8) . .
F3' C16' C13 105.4(10) . .
C1 N1 C9 109.35(13) . .
C1 N1 C4 109.14(13) . .
C9 N1 C4 111.51(13) . .
C1 N1 Fe1 110.68(10) . .
C9 N1 Fe1 105.46(10) . .
C4 N1 Fe1 110.66(10) . .
C2 N2 C5 109.01(13) . .
C2 N2 C6 109.55(13) . .
C5 N2 C6 111.70(13) . .
C2 N2 Fe1 110.97(10) . .
C5 N2 Fe1 103.14(9) . .
C6 N2 Fe1 112.31(10) . .
C3 N3 C7 108.66(15) . .
C3 N3 C8 109.91(14) . .
C7 N3 C8 111.59(14) . .
C3 N3 Fe1 112.71(10) . .
C7 N3 Fe1 103.36(10) . .
C8 N3 Fe1 110.46(10) . .
C15 N4 H4C 122.5(15) . .
C15 N4 H4D 117.1(16) . .
H4C N4 H4D 119(2) . .
Fe1 O1 Fe1 126.41(8) 3 .
S1 O2 Fe1 132.78(7) . .
S1 O3 Fe1 132.17(7) . 3
F6 C17 F4 107.8(3) . .
F6 C17 F5 107.2(3) . .
F4 C17 F5 108.2(3) . .
F6 C17 S2 111.9(3) . .
F4 C17 S2 111.6(3) . .
F5 C17 S2 110.1(2) . .
O4 S2 O6 115.3(3) . .
O4 S2 O5 115.6(2) . .
O6 S2 O5 114.27(17) . .
O4 S2 C17 103.1(3) . .
O6 S2 C17 103.4(2) . .
O5 S2 C17 102.59(16) . .
F6' C17' F4' 109.3(12) . .
F6' C17' F5' 111.7(11) . .
F4' C17' F5' 107.0(10) . .
F6' C17' S2' 112.0(8) . .
F4' C17' S2' 110.1(10) . .
F5' C17' S2' 106.6(9) . .
O5' S2' O6' 118.8(9) . .
O5' S2' O4' 111.3(10) . .
O6' S2' O4' 112.6(12) . .
O5' S2' C17' 108.2(6) . .
O6' S2' C17' 100.9(8) . .
O4' S2' C17' 103.2(12) . .
C2S C1S H1S1 109.5 . .
C2S C1S H1S2 109.5 . .
H1S1 C1S H1S2 109.5 . .
C2S C1S H1S3 109.5 . .
H1S1 C1S H1S3 109.5 . .
H1S2 C1S H1S3 109.5 . .
N1S C2S C1S 179.4(3) . .

loop_
_geom_bond_atom_site_label_1
_geom_bond_atom_site_label_2
_geom_bond_distance
_geom_bond_site_symmetry_2
Fe1 O1 1.8096(7) .
Fe1 O2 2.0078(12) .
Fe1 O3 2.0185(11) 3
Fe1 N2 2.2032(14) .
Fe1 N1 2.2169(14) .
Fe1 N3 2.2742(14) .
S1 O3 1.5305(12) .
S1 O2 1.5330(12) .
S1 C10 1.7929(16) .
C1 N1 1.478(2) .
C1 H1A 0.9800 .
C1 H1B 0.9800 .
C1 H1C 0.9800 .
C2 N2 1.482(2) .
C2 H2A 0.9800 .
C2 H2B 0.9800 .
C2 H2C 0.9800 .
C3 N3 1.478(2) .
C3 H3A 0.9800 .
C3 H3B 0.9800 .
C3 H3C 0.9800 .
C4 N1 1.500(2) .
C4 C5 1.517(2) .
C4 H4A 0.9900 .
C4 H4B 0.9900 .
C5 N2 1.485(2) .
C5 H5A 0.9900 .
C5 H5B 0.9900 .
C6 N2 1.498(2) .
C6 C7 1.514(2) .
C6 H6A 0.9900 .
C6 H6B 0.9900 .
C7 N3 1.485(2) .
C7 H7A 0.9900 .
C7 H7B 0.9900 .
C8 N3 1.497(2) .
C8 C9 1.514(3) .
C8 H8A 0.9900 .
C8 H8B 0.9900 .
C9 N1 1.491(2) .
C9 H9A 0.9900 .
C9 H9B 0.9900 .
C10 C11 1.393(2) .
C10 C15 1.408(2) .
C11 C12 1.383(2) .
C11 H11 0.9500 .
C12 C13 1.392(2) .
C12 H12 0.9500 .
C13 C14 1.376(2) .
C13 C16' 1.501(2) .
C13 C16 1.501(2) .
C14 C15 1.415(2) .
C14 H14 0.9500 .
C15 N4 1.358(2) .
C16 F2 1.332(2) .
C16 F3 1.335(2) .
C16 F1 1.359(2) .
C16' F1' 1.240(14) .
C16' F2' 1.346(14) .
C16' F3' 1.352(15) .
N4 H4C 0.857(19) .
N4 H4D 0.830(19) .
C17 F6 1.322(4) .
C17 F4 1.330(4) .
C17 F5 1.342(4) .
C17 S2 1.830(3) .
S2 O4 1.440(4) .
S2 O6 1.442(3) .
S2 O5 1.444(2) .
C17' F6' 1.277(14) .
C17' F4' 1.309(13) .
C17' F5' 1.328(12) .
C17' S2' 1.811(12) .
S2' O5' 1.413(9) .
S2' O6' 1.440(13) .
S2' O4' 1.459(13) .
C1S C2S 1.452(4) .
C1S H1S1 0.9800 .
C1S H1S2 0.9800 .
C1S H1S3 0.9800 .
C2S N1S 1.134(4) .

loop_
_geom_torsion_atom_site_label_1
_geom_torsion_atom_site_label_2
_geom_torsion_atom_site_label_3
_geom_torsion_atom_site_label_4
_geom_torsion
_geom_torsion_site_symmetry_1
_geom_torsion_site_symmetry_4
N1 C4 C5 N2 50.29(18) . .
N2 C6 C7 N3 49.34(19) . .
N3 C8 C9 N1 48.98(19) . .
O3 S1 C10 C11 15.34(14) . .
O2 S1 C10 C11 -97.37(14) . .
O3 S1 C10 C15 -162.27(13) . .
O2 S1 C10 C15 85.02(14) . .
C15 C10 C11 C12 0.9(3) . .
S1 C10 C11 C12 -176.71(13) . .
C10 C11 C12 C13 0.2(3) . .
C11 C12 C13 C14 -0.6(3) . .
C11 C12 C13 C16' 177.48(16) . .
C11 C12 C13 C16 177.48(16) . .
C12 C13 C14 C15 -0.1(3) . .
C16' C13 C14 C15 -178.12(16) . .
C16 C13 C14 C15 -178.12(16) . .
C11 C10 C15 N4 176.89(17) . .
S1 C10 C15 N4 -5.5(2) . .
C11 C10 C15 C14 -1.5(2) . .
S1 C10 C15 C14 176.09(12) . .
C13 C14 C15 N4 -177.37(16) . .
C13 C14 C15 C10 1.1(2) . .
C14 C13 C16 F2 -9.8(3) . .
C12 C13 C16 F2 172.11(18) . .
C14 C13 C16 F3 -132.4(2) . .
C12 C13 C16 F3 49.5(2) . .
C14 C13 C16 F1 109.2(2) . .
C12 C13 C16 F1 -68.9(2) . .
C14 C13 C16' F1' 80.9(14) . .
C12 C13 C16' F1' -97.2(14) . .
C14 C13 C16' F2' -43.8(12) . .
C12 C13 C16' F2' 138.0(12) . .
C14 C13 C16' F3' -156.9(12) . .
C12 C13 C16' F3' 25.0(12) . .
C8 C9 N1 C1 -172.13(14) . .
C8 C9 N1 C4 67.08(17) . .
C8 C9 N1 Fe1 -53.09(15) . .
C5 C4 N1 C1 104.15(15) . .
C5 C4 N1 C9 -134.94(15) . .
C5 C4 N1 Fe1 -17.88(16) . .
C4 C5 N2 C2 -173.18(13) . .
C4 C5 N2 C6 65.62(17) . .
C4 C5 N2 Fe1 -55.20(14) . .
C7 C6 N2 C2 105.00(16) . .
C7 C6 N2 C5 -134.12(15) . .
C7 C6 N2 Fe1 -18.80(17) . .
C6 C7 N3 C3 -172.06(14) . .
C6 C7 N3 C8 66.59(18) . .
C6 C7 N3 Fe1 -52.12(15) . .
C9 C8 N3 C3 106.08(17) . .
C9 C8 N3 C7 -133.30(15) . .
C9 C8 N3 Fe1 -18.92(17) . .
O2 Fe1 O1 Fe1 -47.42(4) . 3
O3 Fe1 O1 Fe1 47.93(4) 3 3
N2 Fe1 O1 Fe1 -142.11(4) . 3
N1 Fe1 O1 Fe1 137.65(4) . 3
O3 S1 O2 Fe1 30.74(12) . .
C10 S1 O2 Fe1 137.22(10) . .
O2 S1 O3 Fe1 -29.68(12) . 3
C10 S1 O3 Fe1 -136.75(10) . 3
F6 C17 S2 O4 -61.7(3) . .
F4 C17 S2 O4 59.1(3) . .
F5 C17 S2 O4 179.2(3) . .
F6 C17 S2 O6 58.7(3) . .
F4 C17 S2 O6 179.6(3) . .
F5 C17 S2 O6 -60.3(3) . .
F6 C17 S2 O5 177.8(2) . .
F4 C17 S2 O5 -61.3(3) . .
F5 C17 S2 O5 58.8(3) . .
F6' C17' S2' O5' -177.2(10) . .
F4' C17' S2' O5' -55.3(12) . .
F5' C17' S2' O5' 60.4(10) . .
F6' C17' S2' O6' 57.5(13) . .
F4' C17' S2' O6' 179.3(13) . .
F5' C17' S2' O6' -65.0(12) . .
F6' C17' S2' O4' -59.1(13) . .
F4' C17' S2' O4' 62.7(13) . .
F5' C17' S2' O4' 178.4(11) . .
